data_7215606
loop_
_publ_author_name
'Wang, Sujing'
'Xiong, Shunshun'
'Song, Lexin'
'Wang, Zhiyong'

_publ_section_title
;
 Influence of co-ligands and solvents on the packing and photoluminescence
 of three related MnII metal--organic frameworks
;
_journal_coden_ASTM CRECF4
_journal_issue 5
_journal_name_full CrystEngComm
_journal_page_first 896
_journal_page_last 901
_journal_paper_doi 10.1039/b817418k
_journal_volume 11
_journal_year 2009
_chemical_formula_sum 'C26 H18 Mn2 N2 O11 S6'
_chemical_formula_weight 836.66
_space_group_IT_number 15
_symmetry_cell_setting monoclinic
_symmetry_space_group_name_Hall '-I 2ya'
_symmetry_space_group_name_H-M 'I 1 2/a 1'
_atom_sites_solution_hydrogens geom
_atom_sites_solution_primary direct
_atom_sites_solution_secondary difmap
_audit_creation_method SHELXL-97
_cell_angle_alpha 90.00
_cell_angle_beta 100.739(4)
_cell_angle_gamma 90.00
_cell_formula_units_Z 4
_cell_length_a 11.0311(4)
_cell_length_b 11.5197(5)
_cell_length_c 27.0330(10)
_cell_measurement_temperature 293(2)
_cell_volume 3375.1(2)
_computing_cell_refinement 'CrysAlis RED'
_computing_data_collection 'CrysAlis CCD'
_computing_data_reduction 'CrysAlis RED'
_computing_structure_refinement 'SHELXL-97 (Sheldrick, 1997)'
_diffrn_ambient_temperature 293(2)
_diffrn_measured_fraction_theta_full 0.973
_diffrn_measured_fraction_theta_max 0.973
_diffrn_measurement_device_type 'Gemini S Ultra'
_diffrn_radiation_monochromator mirror
_diffrn_radiation_source 'Ultra (Cu) X-ray Source'
_diffrn_radiation_type CuK\a
_diffrn_radiation_wavelength 1.54184
_diffrn_reflns_av_R_equivalents 0.0207
_diffrn_reflns_av_sigmaI/netI 0.0202
_diffrn_reflns_limit_h_max 12
_diffrn_reflns_limit_h_min -12
_diffrn_reflns_limit_k_max 13
_diffrn_reflns_limit_k_min -13
_diffrn_reflns_limit_l_max 24
_diffrn_reflns_limit_l_min -30
_diffrn_reflns_number 8414
_diffrn_reflns_theta_full 62.81
_diffrn_reflns_theta_max 62.81
_diffrn_reflns_theta_min 3.33
_exptl_absorpt_coefficient_mu 10.081
_exptl_absorpt_correction_T_max 0.4322
_exptl_absorpt_correction_T_min 0.2377
_exptl_absorpt_correction_type multi-scan
_exptl_absorpt_process_details
;
CrysAlis RED, Oxford Diffraction Ltd.,
Version 1.171.32.15 (release 10-01-2008 CrysAlis171 .NET)
Empirical absorption correction using spherical harmonics,
implemented in SCALE3 ABSPACK scaling algorithm.
;
_exptl_crystal_colour yellow
_exptl_crystal_density_diffrn 1.647
_exptl_crystal_density_method 'not measured'
_exptl_crystal_description block
_exptl_crystal_F_000 1688
_exptl_crystal_size_max 0.20
_exptl_crystal_size_mid 0.20
_exptl_crystal_size_min 0.10
_refine_diff_density_max 0.784
_refine_diff_density_min -0.711
_refine_diff_density_rms 0.062
_refine_ls_extinction_method none
_refine_ls_goodness_of_fit_ref 1.094
_refine_ls_hydrogen_treatment constr
_refine_ls_matrix_type full
_refine_ls_number_parameters 186
_refine_ls_number_reflns 2652
_refine_ls_number_restraints 0
_refine_ls_restrained_S_all 1.094
_refine_ls_R_factor_all 0.0342
_refine_ls_R_factor_gt 0.0305
_refine_ls_shift/su_max 0.001
_refine_ls_shift/su_mean 0.000
_refine_ls_structure_factor_coef Fsqd
_refine_ls_weighting_details 'calc w=1/[\s^2^(Fo^2^)+(0.0621P)^2^+0.5882P] where P=(Fo^2^+2Fc^2^)/3'
_refine_ls_weighting_scheme calc
_refine_ls_wR_factor_gt 0.0889
_refine_ls_wR_factor_ref 0.0903
_reflns_number_gt 2356
_reflns_number_total 2652
_reflns_threshold_expression >2sigma(I)
_cod_duplicate_entry 7200539
_cod_data_source_file b817418k.txt
_cod_data_source_block 1
_cod_depositor_comments
;
 Updated bibliographic information.

 Antanas Vaitkus,
 2019-09-18

 Marked entry as a duplicate of entry 7200539.

 Antanas Vaitkus,
 2019-09-18
;
_cod_original_sg_symbol_H-M I2/a
_cod_database_code 7215606

loop_
_symmetry_equiv_pos_as_xyz
'x, y, z'
'-x+1/2, y, -z'
'x+1/2, y+1/2, z+1/2'
'-x+1, y+1/2, -z+1/2'
'-x, -y, -z'
'x-1/2, -y, z'
'-x+1/2, -y+1/2, -z+1/2'
'x, -y+1/2, z+1/2'

loop_
_atom_site_label
_atom_site_type_symbol
_atom_site_fract_x
_atom_site_fract_y
_atom_site_fract_z
_atom_site_U_iso_or_equiv
_atom_site_adp_type
_atom_site_occupancy
_atom_site_symmetry_multiplicity
_atom_site_calc_flag
_atom_site_refinement_flags
Mn1 Mn 0.91794(3) 0.12666(3) 1.002544(13) 0.02388(15) Uani 1 1 d .
S3 S 0.47339(6) 0.37353(6) 0.68533(2) 0.03286(19) Uani 1 1 d .
S2 S 0.57329(6) 0.29036(7) 0.82663(2) 0.0369(2) Uani 1 1 d .
S1 S 0.83652(6) 0.44432(7) 0.75468(2) 0.0382(2) Uani 1 1 d .
O6 O 1.07614(19) 0.2367(2) 1.01253(8) 0.0509(5) Uani 1 1 d .
O5 O 0.7500 0.0150(2) 1.0000 0.0279(5) Uani 1 2 d S
O4 O 0.62388(17) 0.20192(18) 0.93037(6) 0.0386(5) Uani 1 1 d .
O3 O 0.82664(17) 0.23814(17) 0.94643(6) 0.0364(4) Uani 1 1 d .
O2 O 0.35985(17) 0.42157(18) 0.58449(6) 0.0372(5) Uani 1 1 d .
O1 O 0.52130(15) 0.48959(15) 0.55405(6) 0.0272(4) Uani 1 1 d .
N1 N 1.1823 0.3528 1.0719 0.106 Uani 1 1 d .
H13C H 1.1260 0.4498 1.0149 0.720 Uiso 1 1 calc R
H13B H 1.0366 0.4447 1.0536 0.720 Uiso 1 1 calc R
H13A H 1.1589 0.5169 1.0661 0.720 Uiso 1 1 calc R
H12C H 1.2295 0.3357 1.1463 0.290 Uiso 1 1 calc R
H12B H 1.3421 0.3267 1.1186 0.290 Uiso 1 1 calc R
H12A H 1.2833 0.4481 1.1258 0.290 Uiso 1 1 calc R
H11 H 1.1779 0.1917 1.0706 0.089 Uiso 1 1 calc R
H8 H 0.7185 0.4997 0.6396 0.036 Uiso 1 1 calc R
H3 H 0.8867 0.3483 0.8664 0.038 Uiso 1 1 calc R
C13 C 1.1215 0.4481 1.0500 0.480 Uani 1 1 d .
C12 C 1.2664 0.3670 1.1197 0.193 Uani 1 1 d .
C11 C 1.1464(4) 0.2569(3) 1.05222(18) 0.0745(12) Uani 1 1 d .
C10 C 0.4701(2) 0.4495(2) 0.58960(8) 0.0271(6) Uani 1 1 d .
C9 C 0.5464(2) 0.4372(2) 0.64022(9) 0.0283(6) Uani 1 1 d .
C8 C 0.6657(2) 0.4657(2) 0.65852(9) 0.0300(6) Uani 1 1 d .
C7 C 0.6044(2) 0.3876(2) 0.72995(9) 0.0302(6) Uani 1 1 d .
C6 C 0.6995(2) 0.4367(2) 0.71041(9) 0.0308(6) Uani 1 1 d .
C5 C 0.6416(2) 0.3552(2) 0.78135(9) 0.0306(6) Uani 1 1 d .
C4 C 0.7643(3) 0.3777(2) 0.79935(9) 0.0314(6) Uani 1 1 d .
C3 C 0.8060(2) 0.3408(2) 0.84908(9) 0.0315(6) Uani 1 1 d .
C2 C 0.7130(2) 0.2927(2) 0.86855(9) 0.0303(6) Uani 1 1 d .
C1 C 0.7214(2) 0.2396(2) 0.91933(9) 0.0291(6) Uani 1 1 d .

loop_
_atom_site_aniso_label
_atom_site_aniso_U_11
_atom_site_aniso_U_22
_atom_site_aniso_U_33
_atom_site_aniso_U_23
_atom_site_aniso_U_13
_atom_site_aniso_U_12
Mn1 0.0270(2) 0.0279(2) 0.0162(2) 0.00046(15) 0.00253(16) 0.00163(16)
S3 0.0289(3) 0.0515(4) 0.0175(3) 0.0064(3) 0.0024(2) -0.0004(3)
S2 0.0340(4) 0.0570(5) 0.0189(3) 0.0106(3) 0.0033(3) -0.0042(3)
S1 0.0344(4) 0.0562(5) 0.0221(3) 0.0113(3) 0.0001(3) -0.0099(3)
O6 0.0447(12) 0.0559(14) 0.0509(13) -0.0083(11) 0.0056(10) -0.0184(11)
O5 0.0297(13) 0.0292(13) 0.0236(12) 0.000 0.0021(10) 0.000
O4 0.0419(11) 0.0506(12) 0.0230(9) 0.0106(8) 0.0053(8) -0.0036(9)
O3 0.0404(11) 0.0423(11) 0.0238(9) 0.0105(8) -0.0013(8) 0.0011(9)
O2 0.0336(10) 0.0548(13) 0.0218(9) 0.0102(8) 0.0017(7) -0.0018(9)
O1 0.0330(9) 0.0344(10) 0.0146(8) 0.0041(7) 0.0052(7) 0.0055(8)
N1 0.128 0.050 0.113 -0.026 -0.050 0.001
C13 0.788 0.065 0.386 -0.020 -0.415 0.019
C12 0.194 0.095 0.222 -0.063 -0.141 0.018
C11 0.059(2) 0.049(2) 0.102(3) -0.022(2) -0.021(2) 0.0122(18)
C10 0.0324(14) 0.0307(13) 0.0185(12) 0.0009(10) 0.0054(10) 0.0072(11)
C9 0.0329(13) 0.0357(14) 0.0171(11) 0.0041(10) 0.0064(10) 0.0064(11)
C8 0.0344(14) 0.0362(14) 0.0196(12) 0.0050(10) 0.0052(10) -0.0009(11)
C7 0.0327(14) 0.0392(15) 0.0177(12) 0.0043(10) 0.0022(10) 0.0016(12)
C6 0.0341(14) 0.0372(14) 0.0197(12) 0.0044(10) 0.0017(10) -0.0016(12)
C5 0.0335(14) 0.0405(15) 0.0172(12) 0.0056(10) 0.0033(10) 0.0000(12)
C4 0.0354(14) 0.0386(15) 0.0196(13) 0.0062(10) 0.0033(11) 0.0000(12)
C3 0.0342(14) 0.0367(14) 0.0213(12) 0.0039(11) -0.0006(10) 0.0004(12)
C2 0.0364(14) 0.0352(14) 0.0174(12) 0.0052(10) 0.0004(10) 0.0038(12)
C1 0.0429(16) 0.0265(13) 0.0169(12) 0.0027(10) 0.0028(11) 0.0037(12)

loop_
_atom_type_symbol
_atom_type_description
_atom_type_scat_dispersion_real
_atom_type_scat_dispersion_imag
_atom_type_scat_source
C C 0.0181 0.0091 'International Tables Vol C Tables 4.2.6.8 and 6.1.1.4'
H H 0.0000 0.0000 'International Tables Vol C Tables 4.2.6.8 and 6.1.1.4'
N N 0.0311 0.0180 'International Tables Vol C Tables 4.2.6.8 and 6.1.1.4'
O O 0.0492 0.0322 'International Tables Vol C Tables 4.2.6.8 and 6.1.1.4'
S S 0.3331 0.5567 'International Tables Vol C Tables 4.2.6.8 and 6.1.1.4'
Mn Mn -0.5299 2.8052 'International Tables Vol C Tables 4.2.6.8 and 6.1.1.4'

loop_
_geom_angle_atom_site_label_1
_geom_angle_atom_site_label_2
_geom_angle_atom_site_label_3
_geom_angle
_geom_angle_site_symmetry_1
_geom_angle_site_symmetry_3
Mn1 O5 Mn1 110.13(10) . 2_657
Mn1 O1 Mn1 100.26(6) 7_656 3_454
O6 Mn1 O5 174.28(6) . .
O6 Mn1 O4 87.27(8) . 2_657
O6 Mn1 O1 95.76(8) . 7_656
O6 Mn1 O1 91.73(8) . 3_545
O6 C11 N1 129.5(4) . .
O5 Mn1 O1 86.42(6) . 3_545
O4 Mn1 O5 87.19(6) 2_657 .
O4 Mn1 O1 85.68(7) 2_657 3_545
O4 Mn1 O1 165.19(7) 2_657 7_656
O4 C1 O3 127.0(2) . .
O4 C1 C2 117.1(2) . .
O3 Mn1 O6 89.94(8) . .
O3 Mn1 O5 92.65(7) . .
O3 Mn1 O4 102.42(8) . 2_657
O3 Mn1 O1 92.10(7) . 7_656
O3 Mn1 O1 171.80(7) . 3_545
O3 C1 C2 115.9(2) . .
O2 C10 O1 124.6(2) . .
O2 C10 C9 117.2(2) . .
O1 Mn1 O5 89.24(6) 7_656 .
O1 Mn1 O1 79.74(6) 7_656 3_545
O1 C10 C9 118.2(2) . .
C13 N1 C12 118.438(2) . .
C11 O6 Mn1 126.4(3) . .
C11 N1 C13 115.72(18) . .
C11 N1 C12 124.98(19) . .
C10 O1 Mn1 121.78(16) . 7_656
C10 O1 Mn1 117.88(15) . 3_454
C10 C9 S3 115.54(19) . .
C9 C8 C6 111.2(2) . .
C8 C9 S3 112.95(18) . .
C8 C9 C10 131.5(2) . .
C8 C6 S1 134.3(2) . .
C7 S3 C9 90.76(12) . .
C7 C6 S1 112.38(19) . .
C7 C6 C8 113.3(2) . .
C7 C5 S2 136.3(2) . .
C6 C7 S3 111.85(19) . .
C6 C7 C5 112.3(2) . .
C5 S2 C2 90.25(12) . .
C5 C7 S3 135.7(2) . .
C5 C4 S1 112.61(19) . .
C5 C4 C3 114.0(2) . .
C4 S1 C6 90.21(12) . .
C4 C5 S2 111.24(19) . .
C4 C5 C7 112.4(2) . .
C3 C4 S1 133.3(2) . .
C3 C2 S2 113.40(19) . .
C3 C2 C1 127.2(2) . .
C2 C3 C4 111.1(2) . .
C1 O4 Mn1 132.60(16) . 2_657
C1 O3 Mn1 134.41(17) . .
C1 C2 S2 119.4(2) . .

loop_
_geom_bond_atom_site_label_1
_geom_bond_atom_site_label_2
_geom_bond_distance
_geom_bond_site_symmetry_2
Mn1 O6 2.133(2) .
Mn1 O5 2.2457(14) .
Mn1 O4 2.1366(18) 2_657
Mn1 O3 2.0966(17) .
Mn1 O1 2.2673(16) 3_545
Mn1 O1 2.2283(17) 7_656
S3 C9 1.744(2) .
S3 C7 1.709(3) .
S2 C5 1.723(3) .
S2 C2 1.735(3) .
S1 C6 1.746(3) .
S1 C4 1.744(3) .
O6 C11 1.223(4) .
O5 Mn1 2.2457(14) 2_657
O4 Mn1 2.1366(18) 2_657
O4 C1 1.247(3) .
O3 C1 1.252(3) .
O2 C10 1.240(3) .
O1 Mn1 2.2672(16) 3_454
O1 Mn1 2.2283(17) 7_656
O1 C10 1.288(3) .
N1 C13 1.3626 .
N1 C12 1.4531 .
N1 C11 1.258(4) .
C10 C9 1.474(3) .
C8 C9 1.357(4) .
C8 C6 1.422(3) .
C7 C6 1.380(4) .
C5 C7 1.424(3) .
C5 C4 1.375(4) .
C3 C4 1.403(4) .
C3 C2 1.355(4) .
C2 C1 1.490(3) .
